data_9005065
loop_
_publ_author_name
'Stuckenschmidt, E.'
'Fuess, H.'
'Kvick, A.'

_publ_section_title
;
 Investigation of the structure of harmotome by X-ray (293 K, 100 K)
 and neutron diffraction (15 K)
 Sample: 100 K
;
_journal_name_full 'European Journal of Mineralogy'
_journal_page_first 861
_journal_page_last 874
_journal_paper_doi 10.1127/ejm/2/6/0861
_journal_volume 2
_journal_year 1990
_chemical_formula_sum 'Al2.08 Ba O23 Si5.92'
_chemical_name_mineral Harmotome
_space_group_IT_number 11
_symmetry_space_group_name_Hall '-P 2yb'
_symmetry_space_group_name_H-M 'P 1 21/m 1'
_cell_angle_alpha 90
_cell_angle_beta 124.78
_cell_angle_gamma 90
_cell_length_a 9.841
_cell_length_b 14.085
_cell_length_c 8.680
_cell_formula_units_Z 2
_cell_volume 988.196
_database_code_amcsd 0006410
_exptl_crystal_density_diffrn 2.446
_cod_original_formula_sum 'Ba (Si5.92 Al2.08) O23'
_cod_database_code 9005065

loop_
_space_group_symop_operation_xyz
x,y,z
x,1/2-y,z
-x,1/2+y,-z
-x,-y,-z

loop_
_atom_site_aniso_label
_atom_site_aniso_U_11
_atom_site_aniso_U_22
_atom_site_aniso_U_33
_atom_site_aniso_U_12
_atom_site_aniso_U_13
_atom_site_aniso_U_23
Ba 0.01600 0.00760 0.01370 0.00000 0.00890 0.00000
SiT1 0.00700 0.00550 0.00670 -0.00030 0.00280 -0.00080
AlT1 0.00700 0.00550 0.00670 -0.00030 0.00280 -0.00080
SiT2 0.00460 0.00250 0.00920 0.00150 0.00310 -0.00050
AlT2 0.00460 0.00250 0.00920 0.00150 0.00310 -0.00050
SiT3 0.00850 0.00760 0.00730 0.00050 0.00460 0.00150
AlT3 0.00850 0.00760 0.00730 0.00050 0.00460 0.00150
SiT4 0.00900 0.00530 0.00790 0.00160 0.00550 0.00120
AlT4 0.00900 0.00530 0.00790 0.00160 0.00550 0.00120
O1 0.03370 0.02970 0.02630 -0.00780 0.02010 0.00530
O2 0.01580 0.00700 0.01780 0.00040 0.00850 0.00400
O3 0.01100 0.00620 0.01380 0.00210 0.00590 0.00160
O4 0.01680 0.01900 0.01650 0.00070 0.00650 -0.00360
O5 0.01160 0.01410 0.00990 0.00350 0.00430 0.00540
O6 0.01490 0.02130 0.01780 -0.00710 0.01060 -0.00510
O7 0.01500 0.01460 0.01560 -0.00210 0.00990 -0.00090
O8 0.01770 0.00170 0.02210 0.00000 0.01310 0.00000
O9 0.01670 0.02050 0.03060 0.00000 0.01640 0.00000
O10 0.03360 0.04380 0.02820 0.00000 0.01030 0.00000
O20 0.05170 0.01880 0.01800 0.00000 0.01550 0.00000
O30 0.05700 0.05130 0.03350 -0.00710 0.02810 -0.01390
O40 0.22100 0.24600 0.05950 0.00000 0.01000 0.00000
O50 0.03890 0.13700 0.07210 0.01650 0.03280 0.04700

loop_
_atom_site_label
_atom_site_fract_x
_atom_site_fract_y
_atom_site_fract_z
_atom_site_occupancy
_atom_site_U_iso_or_equiv
Ba 0.86610 0.25000 0.19580 1.00000 0.01241
SiT1 0.73700 0.02640 0.28440 0.65000 0.00646
AlT1 0.73700 0.02640 0.28440 0.35000 0.00646
SiT2 0.42210 0.14160 0.01230 0.84000 0.00545
AlT2 0.42210 0.14160 0.01230 0.16000 0.00545
SiT3 0.05960 0.00600 0.29170 0.70000 0.00785
AlT3 0.05960 0.00600 0.29170 0.30000 0.00785
SiT4 0.12470 0.13870 0.03830 0.77000 0.00735
AlT4 0.12470 0.13870 0.03830 0.23000 0.00735
O1 0.10580 0.08580 0.19220 1.00000 0.03331
O2 0.64600 0.57170 0.16490 1.00000 0.01355
O3 0.61590 0.12230 0.17530 1.00000 0.01039
O4 0.00150 0.90540 0.17510 1.00000 0.01748
O5 0.90910 0.05320 0.30050 1.00000 0.01191
O6 0.31830 0.36890 0.10380 1.00000 0.01798
O7 0.77640 0.48300 0.49520 1.00000 0.01507
O8 0.59560 0.75000 0.06600 1.00000 0.01381
O9 0.07280 0.25000 0.03280 1.00000 0.02267
O10 0.80330 0.75000 0.49710 1.00000 0.03521
O20 0.10850 0.75000 0.45920 1.00000 0.02951
O30 0.29710 0.86330 0.12750 1.00000 0.04724
O40 0.50270 0.25000 0.48550 1.00000 0.17098
O50 0.49260 0.56500 0.46610 1.00000 0.08232

loop_
_cod_related_entry_id
_cod_related_entry_database
_cod_related_entry_code
1 AMCSD 0006410
